data_2232261
loop_
_publ_author_name
'Wang, Chen-Yi'
'Li, Jing-Fen'
'Wu, Xiang'
'Tu, Hai-Yu'
'Zhu, Pei-Fei'

_publ_section_title
;
 (2-{[1-(Pyridin-2-yl)ethylidene]aminomethyl}pyridine-\k^3^<i>N</i>,<i>N</i>',<i>N</i>'')bis(thiocyanato-\k<i>N</i>)zinc
;
_journal_coeditor_code HB6391
_journal_issue 11
_journal_name_full 'Acta Crystallographica Section E'
_journal_page_first m1616
_journal_paper_doi 10.1107/S1600536811043984
_journal_volume 67
_journal_year 2011
_chemical_formula_iupac '[Zn (N C S)2 (C13 H13 N3)]'
_chemical_formula_moiety 'C15 H13 N5 S2 Zn'
_chemical_formula_sum 'C15 H13 N5 S2 Zn'
_chemical_formula_weight 392.79
_chemical_name_systematic
;
(2-{[1-(Pyridin-2-yl)ethylidene]aminomethyl}pyridine-
\k^3^<i>N</i>,<i>N</i>',<i>N</i>'')bis(thiocyanato-\k<i>N</i>)zinc
;
_space_group_IT_number 15
_symmetry_cell_setting monoclinic
_symmetry_space_group_name_Hall '-C 2yc'
_symmetry_space_group_name_H-M 'C 1 2/c 1'
_atom_sites_solution_hydrogens geom
_atom_sites_solution_primary direct
_atom_sites_solution_secondary difmap
_audit_creation_method SHELXL-97
_cell_angle_alpha 90.00
_cell_angle_beta 110.945(2)
_cell_angle_gamma 90.00
_cell_formula_units_Z 4
_cell_length_a 14.272(3)
_cell_length_b 8.633(3)
_cell_length_c 15.338(3)
_cell_measurement_reflns_used 1062
_cell_measurement_temperature 298(2)
_cell_measurement_theta_max 24.5
_cell_measurement_theta_min 2.6
_cell_volume 1764.9(8)
_computing_cell_refinement 'SAINT (Bruker, 1998)'
_computing_data_collection 'SMART (Bruker, 1998)'
_computing_data_reduction 'SAINT (Bruker, 1998)'
_computing_molecular_graphics 'SHELXTL (Sheldrick, 2008)'
_computing_publication_material 'SHELXTL (Sheldrick, 2008)'
_computing_structure_refinement 'SHELXL97 (Sheldrick, 2008)'
_computing_structure_solution 'SHELXS97 (Sheldrick, 2008)'
_diffrn_ambient_temperature 298(2)
_diffrn_measured_fraction_theta_full 0.955
_diffrn_measured_fraction_theta_max 0.955
_diffrn_measurement_device_type 'Bruker SMART CCD'
_diffrn_measurement_method '\w scan'
_diffrn_radiation_monochromator graphite
_diffrn_radiation_source 'fine-focus sealed tube'
_diffrn_radiation_type MoK\a
_diffrn_radiation_wavelength 0.71073
_diffrn_reflns_av_R_equivalents 0.0229
_diffrn_reflns_av_sigmaI/netI 0.0375
_diffrn_reflns_limit_h_max 13
_diffrn_reflns_limit_h_min -17
_diffrn_reflns_limit_k_max 7
_diffrn_reflns_limit_k_min -10
_diffrn_reflns_limit_l_max 18
_diffrn_reflns_limit_l_min -19
_diffrn_reflns_number 3113
_diffrn_reflns_theta_full 26.99
_diffrn_reflns_theta_max 26.99
_diffrn_reflns_theta_min 2.81
_diffrn_standards_number 0
_exptl_absorpt_coefficient_mu 1.632
_exptl_absorpt_correction_T_max 0.828
_exptl_absorpt_correction_T_min 0.769
_exptl_absorpt_correction_type multi-scan
_exptl_absorpt_process_details '(SADABS; Sheldrick, 1996)'
_exptl_crystal_colour colorless
_exptl_crystal_density_diffrn 1.478
_exptl_crystal_density_method 'not measured'
_exptl_crystal_description block
_exptl_crystal_F_000 800
_exptl_crystal_size_max 0.17
_exptl_crystal_size_mid 0.13
_exptl_crystal_size_min 0.12
_refine_diff_density_max 0.593
_refine_diff_density_min -0.404
_refine_ls_extinction_method none
_refine_ls_goodness_of_fit_ref 1.068
_refine_ls_hydrogen_treatment constr
_refine_ls_matrix_type full
_refine_ls_number_parameters 111
_refine_ls_number_reflns 1838
_refine_ls_number_restraints 0
_refine_ls_restrained_S_all 1.068
_refine_ls_R_factor_all 0.0569
_refine_ls_R_factor_gt 0.0403
_refine_ls_shift/su_max_lt 0.001
_refine_ls_shift/su_mean 0.000
_refine_ls_structure_factor_coef Fsqd
_refine_ls_weighting_details 'calc w=1/[\s^2^(Fo^2^)+(0.0552P)^2^+0.5867P] where P=(Fo^2^+2Fc^2^)/3'
_refine_ls_weighting_scheme calc
_refine_ls_wR_factor_gt 0.1000
_refine_ls_wR_factor_ref 0.1093
_reflns_number_gt 1395
_reflns_number_total 1838
_reflns_threshold_expression I>2\s(I)
_cod_data_source_file hb6391.cif
_cod_data_source_block I
_cod_original_sg_symbol_H-M 'C 2/c'
_cod_database_code 2232261
_cod_database_fobs_code 2232261

loop_
_symmetry_equiv_pos_as_xyz
'x, y, z'
'-x, y, -z+1/2'
'x+1/2, y+1/2, z'
'-x+1/2, y+1/2, -z+1/2'
'-x, -y, -z'
'x, -y, z-1/2'
'-x+1/2, -y+1/2, -z'
'x+1/2, -y+1/2, z-1/2'

loop_
_atom_site_type_symbol
_atom_site_label
_atom_site_fract_x
_atom_site_fract_y
_atom_site_fract_z
_atom_site_U_iso_or_equiv
_atom_site_adp_type
_atom_site_calc_flag
_atom_site_refinement_flags
_atom_site_occupancy
_atom_site_symmetry_multiplicity
_atom_site_disorder_assembly
_atom_site_disorder_group
Zn Zn1 0.5000 0.64025(5) 0.2500 0.0552(2) Uani d S 1 2 . .
S S1 0.28816(12) 0.97184(15) 0.33736(10) 0.1135(5) Uani d . 1 1 . .
N N1 0.42235(19) 0.5802(3) 0.10557(18) 0.0607(6) Uani d . 1 1 A .
N N2 0.5000 0.3998(4) 0.2500 0.0635(10) Uani d S 1 2 . .
N N3 0.3999(2) 0.7781(3) 0.2707(2) 0.0700(7) Uani d . 1 1 . .
C C1 0.3860(3) 0.6806(4) 0.0353(3) 0.0768(10) Uani d . 1 1 . .
H H1 0.3924 0.7862 0.0481 0.092 Uiso calc R 1 1 . .
C C2 0.3395(3) 0.6326(5) -0.0556(3) 0.0885(12) Uani d . 1 1 . .
H H2 0.3137 0.7045 -0.1034 0.106 Uiso calc R 1 1 . .
C C3 0.3318(3) 0.4777(6) -0.0745(3) 0.0943(13) Uani d . 1 1 . .
H H3 0.3019 0.4425 -0.1355 0.113 Uiso calc R 1 1 . .
C C4 0.3682(3) 0.3755(5) -0.0031(3) 0.0822(11) Uani d . 1 1 A .
H H4 0.3624 0.2695 -0.0147 0.099 Uiso calc R 1 1 . .
C C5 0.4139(2) 0.4294(4) 0.0865(2) 0.0622(8) Uani d . 1 1 . .
C C6 0.4563(3) 0.3228(4) 0.1674(3) 0.0693(9) Uani d P 0.50 1 A 1
C C7 0.4455(7) 0.1605(7) 0.1517(7) 0.093(3) Uani d P 0.50 1 A 1
H H7A 0.5040 0.1085 0.1931 0.140 Uiso calc PR 0.50 1 A 1
H H7B 0.4382 0.1386 0.0882 0.140 Uiso calc PR 0.50 1 A 1
H H7C 0.3873 0.1248 0.1631 0.140 Uiso calc PR 0.50 1 A 1
C C6' 0.4563(3) 0.3228(4) 0.1674(3) 0.0693(9) Uani d P 0.50 1 A 2
H H6'1 0.4030 0.2573 0.1720 0.083 Uiso calc PR 0.50 1 A 2
H H6'2 0.5059 0.2564 0.1566 0.083 Uiso calc PR 0.50 1 A 2
C C8 0.3551(3) 0.8592(4) 0.2993(2) 0.0608(8) Uani d . 1 1 A .

loop_
_atom_site_aniso_label
_atom_site_aniso_U_11
_atom_site_aniso_U_22
_atom_site_aniso_U_33
_atom_site_aniso_U_12
_atom_site_aniso_U_13
_atom_site_aniso_U_23
Zn1 0.0596(3) 0.0491(3) 0.0609(3) 0.000 0.0265(2) 0.000
S1 0.1452(12) 0.1040(9) 0.1163(9) 0.0557(8) 0.0772(9) 0.0132(7)
N1 0.0577(16) 0.0650(15) 0.0630(16) 0.0002(13) 0.0260(12) -0.0040(12)
N2 0.064(2) 0.054(2) 0.074(3) 0.000 0.0264(19) 0.000
N3 0.0687(18) 0.0654(17) 0.0806(19) 0.0099(14) 0.0323(15) -0.0043(15)
C1 0.083(3) 0.076(2) 0.073(2) 0.0081(19) 0.029(2) 0.0052(18)
C2 0.088(3) 0.112(3) 0.064(2) 0.011(2) 0.024(2) 0.007(2)
C3 0.092(3) 0.123(4) 0.064(2) 0.008(3) 0.023(2) -0.018(2)
C4 0.084(3) 0.084(3) 0.076(2) -0.003(2) 0.026(2) -0.021(2)
C5 0.0584(19) 0.0672(19) 0.065(2) -0.0004(16) 0.0263(16) -0.0130(16)
C6 0.068(2) 0.063(2) 0.079(2) -0.0014(16) 0.0287(18) -0.0115(16)
C7 0.115(7) 0.052(4) 0.104(6) 0.001(4) 0.027(5) -0.003(4)
C6' 0.068(2) 0.063(2) 0.079(2) -0.0014(16) 0.0287(18) -0.0115(16)
C8 0.064(2) 0.0590(18) 0.0593(18) 0.0067(16) 0.0224(15) 0.0074(15)

loop_
_atom_type_symbol
_atom_type_description
_atom_type_scat_dispersion_real
_atom_type_scat_dispersion_imag
_atom_type_scat_source
C C 0.0033 0.0016 'International Tables Vol C Tables 4.2.6.8 and 6.1.1.4'
H H 0.0000 0.0000 'International Tables Vol C Tables 4.2.6.8 and 6.1.1.4'
N N 0.0061 0.0033 'International Tables Vol C Tables 4.2.6.8 and 6.1.1.4'
S S 0.1246 0.1234 'International Tables Vol C Tables 4.2.6.8 and 6.1.1.4'
Zn Zn 0.2839 1.4301 'International Tables Vol C Tables 4.2.6.8 and 6.1.1.4'

loop_
_geom_angle_atom_site_label_1
_geom_angle_atom_site_label_2
_geom_angle_atom_site_label_3
_geom_angle_site_symmetry_1
_geom_angle_site_symmetry_3
_geom_angle
_geom_angle_publ_flag
N3 Zn1 N3 2_655 . 105.66(17) ?
N3 Zn1 N2 2_655 . 127.17(9) ?
N3 Zn1 N2 . . 127.17(9) ?
N3 Zn1 N1 2_655 2_655 100.08(11) ?
N3 Zn1 N1 . 2_655 96.64(11) ?
N2 Zn1 N1 . 2_655 76.08(8) ?
N3 Zn1 N1 2_655 . 96.64(11) ?
N3 Zn1 N1 . . 100.08(11) ?
N2 Zn1 N1 . . 76.08(8) ?
N1 Zn1 N1 2_655 . 152.16(16) y
C5 N1 C1 . . 118.6(3) ?
C5 N1 Zn1 . . 115.8(2) ?
C1 N1 Zn1 . . 125.6(3) ?
C6' N2 C6 2_655 2_655 0.0(3) ?
C6' N2 C6 2_655 . 121.8(4) ?
C6 N2 C6 2_655 . 121.8(4) ?
C6' N2 Zn1 2_655 . 119.1(2) ?
C6 N2 Zn1 2_655 . 119.1(2) ?
C6 N2 Zn1 . . 119.1(2) ?
C8 N3 Zn1 . . 167.1(3) ?
N1 C1 C2 . . 122.0(4) ?
N1 C1 H1 . . 119.0 ?
C2 C1 H1 . . 119.0 ?
C3 C2 C1 . . 118.9(4) ?
C3 C2 H2 . . 120.5 ?
C1 C2 H2 . . 120.5 ?
C4 C3 C2 . . 119.2(4) ?
C4 C3 H3 . . 120.4 ?
C2 C3 H3 . . 120.4 ?
C3 C4 C5 . . 119.6(4) ?
C3 C4 H4 . . 120.2 ?
C5 C4 H4 . . 120.2 ?
N1 C5 C4 . . 121.7(3) ?
N1 C5 C6 . . 116.3(3) ?
C4 C5 C6 . . 122.0(3) ?
N2 C6 C7 . . 128.5(5) ?
N2 C6 C5 . . 112.8(3) ?
C7 C6 C5 . . 118.7(5) ?
N3 C8 S1 . . 178.2(3) ?

loop_
_geom_bond_atom_site_label_1
_geom_bond_atom_site_label_2
_geom_bond_site_symmetry_2
_geom_bond_distance
_geom_bond_publ_flag
Zn1 N3 2_655 1.970(3) ?
Zn1 N3 . 1.970(3) y
Zn1 N2 . 2.076(4) y
Zn1 N1 2_655 2.156(3) ?
Zn1 N1 . 2.156(3) y
S1 C8 . 1.612(3) ?
N1 C5 . 1.330(4) ?
N1 C1 . 1.336(4) ?
N2 C6' 2_655 1.368(4) ?
N2 C6 2_655 1.368(4) ?
N2 C6 . 1.368(4) ?
N3 C8 . 1.136(4) ?
C1 C2 . 1.376(5) ?
C1 H1 . 0.9300 ?
C2 C3 . 1.364(5) ?
C2 H2 . 0.9300 ?
C3 C4 . 1.356(6) ?
C3 H3 . 0.9300 ?
C4 C5 . 1.374(5) ?
C4 H4 . 0.9300 ?
C5 C6 . 1.489(5) ?
C6 C7 . 1.421(7) ?
C7 H7A . 0.9600 ?
C7 H7B . 0.9600 ?
C7 H7C . 0.9600 ?
